data_1522231
loop_
_publ_author_name
'Wu, X.S.'
'Gao, J.'

_publ_section_title
;
 Structure and transport properties in calcium-doped Y Ba1.8 Nd0.2 Cu3 Oy
 cuprates
;
_journal_name_full 'Physica C (Amsterdam)'
_journal_page_first 49
_journal_page_last 57
_journal_volume 313
_journal_year 1999
_chemical_formula_sum 'Ba1.8 Ca0.15 Cu3 Nd0.2 O7 Y0.85'
_chemical_name_systematic '(Y0.85 Ca0.15) (Ba1.8 Nd0.2) Cu3 O7'
_space_group_IT_number 47
_symmetry_space_group_name_Hall '-P 2 2'
_symmetry_space_group_name_H-M 'P m m m'
_cell_angle_alpha 90
_cell_angle_beta 90
_cell_angle_gamma 90
_cell_formula_units_Z 1
_cell_length_a 3.878
_cell_length_b 3.8322
_cell_length_c 11.6715
_cell_volume 173.453
_citation_journal_id_ASTM PHYCE6
_cod_data_source_file Wu_PHYCE6_1999_597.cif
_cod_data_source_block Ba1.8Ca0.15Cu3Nd0.2O7Y0.85
_cod_original_cell_volume 173.4533
_cod_database_code 1522231

loop_
_symmetry_equiv_pos_as_xyz
x,y,z
-x,-y,z
x,-y,-z
-x,y,-z
-x,-y,-z
x,y,-z
-x,y,z
x,-y,z

loop_
_atom_site_label
_atom_site_type_symbol
_atom_site_fract_x
_atom_site_fract_y
_atom_site_fract_z
_atom_site_occupancy
_atom_site_U_iso_or_equiv
Cu1 Cu+2 0 0 0 1 0.0
O3 O-2 0 0 0.1648 1 0.0
O1 O-2 0.5 0 0 0.5 0.0
Cu2 Cu+2 0 0 0.3554 1 0.0
O5 O-2 0 0.5 0.386 1 0.0
Ca1 Ca+2 0.5 0.5 0.5 0.15 0.0
Ba1 Ba+2 0.5 0.5 0.1851 0.9 0.0
O4 O-2 0.5 0 0.3725 1 0.0
O2 O-2 0 0.5 0 0.5 0.0
Nd1 Nd+3 0.5 0.5 0.1851 0.1 0.0
Y1 Y+3 0.5 0.5 0.5 0.85 0.0
